data_2205460
loop_
_publ_author_name
'Sundar, T. V.'
'Parthasarathi, V.'
'Sarkunam, K.'
'Nallu, M.'
Walfort,B.
'Lang, H.'

_publ_section_title
;
 1-[2-(Biphenyl-4-yl)-2-oxoethyl]-4-(<i>N,N</i>-dimethylamino)pyridinium
 bromide hemihydrate
;
_journal_issue 4
_journal_name_full 'Acta Crystallographica Section E'
_journal_page_first o889
_journal_page_last o891
_journal_paper_doi 10.1107/S1600536805006471
_journal_volume 61
_journal_year 2005
_chemical_formula_moiety 'C21 H21 N2 O +, Br -, 0.5H2 O'
_chemical_formula_sum 'C21 H22 Br N2 O1.5'
_chemical_formula_weight 406.32
_chemical_melting_point 534
_chemical_name_systematic
;
1-[2-(Biphenyl-4-yl)-2-oxoethyl]-4-(N,N-dimethylamino)pyridinium
bromide hemihydrate
;
_space_group_IT_number 15
_symmetry_cell_setting monoclinic
_symmetry_space_group_name_Hall '-C 2yc'
_symmetry_space_group_name_H-M 'C 1 2/c 1'
_atom_sites_solution_hydrogens geom
_atom_sites_solution_primary direct
_atom_sites_solution_secondary difmap
_audit_creation_method SHELXL-97
_cell_angle_alpha 90.00
_cell_angle_beta 98.121(9)
_cell_angle_gamma 90.00
_cell_formula_units_Z 16
_cell_length_a 21.077(6)
_cell_length_b 9.971(3)
_cell_length_c 37.485(12)
_cell_measurement_reflns_used 911
_cell_measurement_temperature 298(2)
_cell_measurement_theta_max 27.81
_cell_measurement_theta_min 2.22
_cell_volume 7799(4)
_computing_cell_refinement 'SAINT (Bruker, 2000)'
_computing_data_collection 'SMART (Bruker, 2000)'
_computing_data_reduction SAINT
_computing_molecular_graphics 'ORTEP-3 (Farrugia, 1997) and PLATON (Spek, 2003)'
_computing_publication_material 'SHELXL97 and PARST (Nardelli, 1995)'
_computing_structure_refinement 'SHELXL97 (Sheldrick, 1997)'
_computing_structure_solution 'SHELXS97 (Sheldrick, 1997)'
_diffrn_ambient_temperature 298(2)
_diffrn_measured_fraction_theta_full 0.999
_diffrn_measured_fraction_theta_max 0.999
_diffrn_measurement_device_type 'Bruker SMART CCD 1K'
_diffrn_measurement_method \w
_diffrn_radiation_monochromator graphite
_diffrn_radiation_source 'fine-focus sealed tube'
_diffrn_radiation_type MoK\a
_diffrn_radiation_wavelength 0.71073
_diffrn_reflns_av_R_equivalents 0.0879
_diffrn_reflns_av_sigmaI/netI 0.0844
_diffrn_reflns_limit_h_max 26
_diffrn_reflns_limit_h_min -26
_diffrn_reflns_limit_k_max 12
_diffrn_reflns_limit_k_min 0
_diffrn_reflns_limit_l_max 46
_diffrn_reflns_limit_l_min 0
_diffrn_reflns_number 31162
_diffrn_reflns_theta_full 26.37
_diffrn_reflns_theta_max 26.37
_diffrn_reflns_theta_min 1.95
_exptl_absorpt_coefficient_mu 2.122
_exptl_absorpt_correction_T_max 0.428
_exptl_absorpt_correction_T_min 0.281
_exptl_absorpt_correction_type multi-scan
_exptl_absorpt_process_details '(SADABS; Siemens, 1996)'
_exptl_crystal_colour colourless
_exptl_crystal_density_diffrn 1.384
_exptl_crystal_density_method 'not measured'
_exptl_crystal_description block
_exptl_crystal_F_000 3344
_exptl_crystal_size_max 0.7
_exptl_crystal_size_mid 0.4
_exptl_crystal_size_min 0.4
_refine_diff_density_max 0.518
_refine_diff_density_min -0.344
_refine_ls_extinction_method none
_refine_ls_goodness_of_fit_ref 1.010
_refine_ls_hydrogen_treatment constr
_refine_ls_matrix_type full
_refine_ls_number_parameters 471
_refine_ls_number_reflns 7982
_refine_ls_number_restraints 2
_refine_ls_restrained_S_all 1.010
_refine_ls_R_factor_all 0.1297
_refine_ls_R_factor_gt 0.0555
_refine_ls_shift/su_max 0.001
_refine_ls_shift/su_mean 0.000
_refine_ls_structure_factor_coef Fsqd
_refine_ls_weighting_details 'calc w = 1/[\s^2^(Fo^2^)+(0.0565P)^2^+4.0141P] where P = (Fo^2^+2Fc^2^)/3'
_refine_ls_weighting_scheme calc
_refine_ls_wR_factor_gt 0.1145
_refine_ls_wR_factor_ref 0.1399
_reflns_number_gt 4222
_reflns_number_total 7982
_reflns_threshold_expression I>2\s(I)
_cod_data_source_file cv6458.cif
_cod_data_source_block I
_cod_original_sg_symbol_H-M 'C 2/c'
_cod_original_formula_sum 'C21 H22 Br1 N2 O1.5'
_cod_database_code 2205460

loop_
_symmetry_equiv_pos_as_xyz
'x, y, z'
'-x, y, -z+1/2'
'x+1/2, y+1/2, z'
'-x+1/2, y+1/2, -z+1/2'
'-x, -y, -z'
'x, -y, z-1/2'
'-x+1/2, -y+1/2, -z'
'x+1/2, -y+1/2, z-1/2'

loop_
_atom_site_label
_atom_site_fract_x
_atom_site_fract_y
_atom_site_fract_z
_atom_site_U_iso_or_equiv
_atom_site_adp_type
_atom_site_calc_flag
_atom_site_refinement_flags
_atom_site_occupancy
_atom_site_type_symbol
O1A 0.13559(18) 0.9657(4) 0.25693(9) 0.0755(10) Uani d . 1 O
N1A 0.18824(16) 0.7557(3) 0.29593(9) 0.0452(9) Uani d . 1 N
N2A 0.13303(16) 0.7028(3) 0.39680(9) 0.0472(9) Uani d . 1 N
C1A 0.2048(2) 0.7788(4) 0.26010(10) 0.0489(11) Uani d . 1 C
H1A 0.1949 0.6989 0.2456 0.059 Uiso calc R 1 H
H1B 0.2506 0.7942 0.2620 0.059 Uiso calc R 1 H
C2A 0.1575(2) 0.6433(4) 0.30396(11) 0.0495(11) Uani d . 1 C
H2A 0.1483 0.5781 0.2862 0.059 Uiso calc R 1 H
C3A 0.1396(2) 0.6217(4) 0.33656(11) 0.0493(11) Uani d . 1 C
H3A 0.1186 0.5425 0.3408 0.059 Uiso calc R 1 H
C4A 0.15230(19) 0.7190(4) 0.36463(11) 0.0405(10) Uani d . 1 C
C5A 0.1870(2) 0.8312(4) 0.35571(11) 0.0466(11) Uani d . 1 C
H5A 0.1988 0.8964 0.3731 0.056 Uiso calc R 1 H
C6A 0.2038(2) 0.8468(4) 0.32267(11) 0.0490(11) Uani d . 1 C
H6A 0.2269 0.9227 0.3179 0.059 Uiso calc R 1 H
C7A 0.0993(2) 0.5829(5) 0.40611(13) 0.0613(13) Uani d . 1 C
H7A 0.0649 0.5633 0.3872 0.092 Uiso calc R 1 H
H7B 0.0822 0.5979 0.4282 0.092 Uiso calc R 1 H
H7C 0.1285 0.5086 0.4091 0.092 Uiso calc R 1 H
C8A 0.1473(2) 0.8030(5) 0.42517(12) 0.0691(15) Uani d . 1 C
H8A 0.1916 0.8285 0.4270 0.104 Uiso calc R 1 H
H8B 0.1390 0.7659 0.4477 0.104 Uiso calc R 1 H
H8C 0.1207 0.8804 0.4194 0.104 Uiso calc R 1 H
C9A 0.1700(2) 0.8965(5) 0.24121(12) 0.0487(11) Uani d . 1 C
C10A 0.18073(19) 0.9263(4) 0.20380(10) 0.0422(10) Uani d . 1 C
C11A 0.2017(2) 0.8304(4) 0.18136(11) 0.0490(11) Uani d . 1 C
H11A 0.2103 0.7439 0.1900 0.059 Uiso calc R 1 H
C12A 0.2099(2) 0.8613(4) 0.14657(11) 0.0475(11) Uani d . 1 C
H12A 0.2237 0.7949 0.1320 0.057 Uiso calc R 1 H
C13A 0.19800(18) 0.9894(4) 0.13255(11) 0.0390(10) Uani d . 1 C
C14A 0.1774(2) 1.0861(4) 0.15552(11) 0.0507(12) Uani d . 1 C
H14A 0.1700 1.1734 0.1472 0.061 Uiso calc R 1 H
C15A 0.1679(2) 1.0545(4) 0.18996(12) 0.0507(12) Uani d . 1 C
H15A 0.1527 1.1198 0.2043 0.061 Uiso calc R 1 H
C16A 0.20660(19) 1.0218(4) 0.09463(11) 0.0417(10) Uani d . 1 C
C17A 0.2404(2) 0.9369(5) 0.07455(11) 0.0519(12) Uani d . 1 C
H17A 0.2592 0.8598 0.0853 0.062 Uiso calc R 1 H
C18A 0.2469(2) 0.9641(5) 0.03914(13) 0.0596(13) Uani d . 1 C
H18A 0.2697 0.9055 0.0264 0.072 Uiso calc R 1 H
C19A 0.2201(3) 1.0767(5) 0.02285(13) 0.0671(14) Uani d . 1 C
H19A 0.2242 1.0949 -0.0010 0.080 Uiso calc R 1 H
C20A 0.1868(3) 1.1632(5) 0.04200(14) 0.0736(15) Uani d . 1 C
H20A 0.1689 1.2409 0.0311 0.088 Uiso calc R 1 H
C21A 0.1798(2) 1.1350(5) 0.07749(12) 0.0614(13) Uani d . 1 C
H21A 0.1565 1.1935 0.0900 0.074 Uiso calc R 1 H
O1B -0.01892(18) 0.2592(5) 0.52468(9) 0.1119(17) Uani d . 1 O
N1B 0.06795(15) 0.1783(4) 0.57855(8) 0.0442(9) Uani d . 1 N
N2B 0.01245(17) 0.1691(4) 0.67933(9) 0.0564(10) Uani d . 1 N
C1B 0.0864(2) 0.1828(5) 0.54266(10) 0.0507(12) Uani d . 1 C
H1C 0.1002 0.0943 0.5362 0.061 Uiso calc R 1 H
H1D 0.1222 0.2438 0.5426 0.061 Uiso calc R 1 H
C2B 0.0396(2) 0.0691(5) 0.59020(12) 0.0544(12) Uani d . 1 C
H2B 0.0328 -0.0049 0.5750 0.065 Uiso calc R 1 H
C3B 0.0207(2) 0.0630(5) 0.62297(12) 0.0561(12) Uani d . 1 C
H3B 0.0017 -0.0148 0.6301 0.067 Uiso calc R 1 H
C4B 0.02954(19) 0.1729(4) 0.64659(11) 0.0438(11) Uani d . 1 C
C5B 0.0579(2) 0.2860(4) 0.63336(11) 0.0473(11) Uani d . 1 C
H5B 0.0643 0.3625 0.6476 0.057 Uiso calc R 1 H
C6B 0.0761(2) 0.2858(4) 0.60028(11) 0.0490(11) Uani d . 1 C
H6B 0.0948 0.3626 0.5923 0.059 Uiso calc R 1 H
C7B -0.0153(3) 0.0508(5) 0.69323(13) 0.0812(18) Uani d . 1 C
H7D -0.0484 0.0162 0.6754 0.122 Uiso calc R 1 H
H7E -0.0333 0.0738 0.7146 0.122 Uiso calc R 1 H
H7F 0.0173 -0.0160 0.6990 0.122 Uiso calc R 1 H
C8B 0.0231(3) 0.2818(6) 0.70407(13) 0.0793(17) Uani d . 1 C
H8D 0.0593 0.3327 0.6988 0.119 Uiso calc R 1 H
H8E 0.0312 0.2491 0.7284 0.119 Uiso calc R 1 H
H8F -0.0142 0.3381 0.7013 0.119 Uiso calc R 1 H
C9B 0.0312(2) 0.2286(5) 0.51502(11) 0.0562(13) Uani d . 1 C
C10B 0.0418(2) 0.2351(5) 0.47694(11) 0.0491(11) Uani d . 1 C
C11B 0.0976(2) 0.1906(5) 0.46524(11) 0.0537(12) Uani d . 1 C
H11B 0.1302 0.1548 0.4818 0.064 Uiso calc R 1 H
C12B 0.1053(2) 0.1985(4) 0.42961(11) 0.0518(12) Uani d . 1 C
H12B 0.1433 0.1679 0.4225 0.062 Uiso calc R 1 H
C13B 0.0581(2) 0.2511(4) 0.40381(11) 0.0404(10) Uani d . 1 C
C14B 0.0027(2) 0.2965(5) 0.41609(11) 0.0513(12) Uani d . 1 C
H14B -0.0299 0.3331 0.3997 0.062 Uiso calc R 1 H
C15B -0.0054(2) 0.2887(5) 0.45176(12) 0.0563(13) Uani d . 1 C
H15B -0.0431 0.3200 0.4590 0.068 Uiso calc R 1 H
C16B 0.0662(2) 0.2610(4) 0.36521(10) 0.0410(10) Uani d . 1 C
C17B 0.1226(2) 0.2189(5) 0.35321(12) 0.0585(13) Uani d . 1 C
H17B 0.1557 0.1843 0.3697 0.070 Uiso calc R 1 H
C18B 0.1299(3) 0.2277(5) 0.31726(13) 0.0683(15) Uani d . 1 C
H18B 0.1677 0.1982 0.3097 0.082 Uiso calc R 1 H
C19B 0.0820(3) 0.2795(5) 0.29278(14) 0.0712(15) Uani d . 1 C
H19B 0.0872 0.2866 0.2686 0.085 Uiso calc R 1 H
C20B 0.0261(3) 0.3209(5) 0.30408(13) 0.0733(15) Uani d . 1 C
H20B -0.0067 0.3559 0.2875 0.088 Uiso calc R 1 H
C21B 0.0181(2) 0.3112(5) 0.33941(12) 0.0595(13) Uani d . 1 C
H21B -0.0204 0.3388 0.3465 0.071 Uiso calc R 1 H
Br1 0.22209(2) 0.56541(5) 0.070795(15) 0.06631(19) Uani d . 1 Br
Br2 0.15039(2) 0.46281(5) 0.213027(13) 0.06256(18) Uani d . 1 Br
OW 0.13357(18) 0.4124(4) 0.12488(11) 0.0674(9) Uani d D 1 O
H22 0.160 0.454 0.1134 0.08 Uiso d D 1 H
H23 0.139 0.438 0.1473 0.12 Uiso d D 1 H

loop_
_atom_site_aniso_label
_atom_site_aniso_U_11
_atom_site_aniso_U_22
_atom_site_aniso_U_33
_atom_site_aniso_U_12
_atom_site_aniso_U_13
_atom_site_aniso_U_23
O1A 0.089(3) 0.087(3) 0.056(2) 0.029(2) 0.0285(19) 0.0054(19)
N1A 0.048(2) 0.048(2) 0.040(2) -0.0078(18) 0.0068(17) 0.0006(18)
N2A 0.048(2) 0.053(2) 0.043(2) -0.0067(18) 0.0118(18) -0.0027(18)
C1A 0.049(3) 0.059(3) 0.040(3) -0.001(2) 0.011(2) 0.000(2)
C2A 0.056(3) 0.048(3) 0.044(3) -0.005(2) 0.003(2) -0.008(2)
C3A 0.054(3) 0.046(3) 0.048(3) -0.014(2) 0.007(2) -0.003(2)
C4A 0.038(3) 0.038(2) 0.044(3) 0.000(2) 0.000(2) 0.002(2)
C5A 0.052(3) 0.048(3) 0.040(3) -0.013(2) 0.006(2) -0.005(2)
C6A 0.050(3) 0.049(3) 0.047(3) -0.014(2) 0.003(2) -0.001(2)
C7A 0.063(3) 0.064(3) 0.059(3) -0.012(3) 0.018(3) 0.005(2)
C8A 0.079(4) 0.076(4) 0.054(3) -0.018(3) 0.016(3) -0.014(3)
C9A 0.048(3) 0.052(3) 0.046(3) -0.003(2) 0.005(2) -0.001(2)
C10A 0.039(3) 0.050(3) 0.036(2) -0.004(2) 0.003(2) -0.003(2)
C11A 0.055(3) 0.046(3) 0.047(3) 0.008(2) 0.011(2) 0.010(2)
C12A 0.053(3) 0.043(3) 0.048(3) 0.009(2) 0.016(2) 0.000(2)
C13A 0.035(2) 0.042(3) 0.040(2) -0.005(2) 0.0052(19) -0.001(2)
C14A 0.064(3) 0.043(3) 0.046(3) -0.001(2) 0.008(2) 0.000(2)
C15A 0.059(3) 0.049(3) 0.045(3) 0.002(2) 0.008(2) -0.010(2)
C16A 0.038(2) 0.040(3) 0.047(3) -0.008(2) 0.004(2) -0.002(2)
C17A 0.055(3) 0.055(3) 0.046(3) 0.004(2) 0.010(2) 0.003(2)
C18A 0.061(3) 0.065(3) 0.056(3) 0.002(3) 0.019(3) -0.003(3)
C19A 0.086(4) 0.069(4) 0.050(3) -0.004(3) 0.025(3) 0.006(3)
C20A 0.097(4) 0.063(3) 0.062(3) 0.018(3) 0.016(3) 0.015(3)
C21A 0.080(4) 0.050(3) 0.057(3) 0.016(3) 0.019(3) 0.010(2)
O1B 0.058(2) 0.225(5) 0.058(2) 0.042(3) 0.023(2) 0.027(3)
N1B 0.039(2) 0.060(2) 0.033(2) -0.0089(18) 0.0041(16) 0.0022(18)
N2B 0.055(2) 0.075(3) 0.042(2) -0.024(2) 0.0157(19) -0.006(2)
C1B 0.042(3) 0.070(3) 0.040(3) 0.000(2) 0.008(2) 0.005(2)
C2B 0.068(3) 0.052(3) 0.042(3) -0.014(3) 0.003(2) -0.008(2)
C3B 0.063(3) 0.059(3) 0.047(3) -0.021(3) 0.010(2) 0.002(2)
C4B 0.033(2) 0.060(3) 0.038(3) -0.011(2) 0.004(2) 0.001(2)
C5B 0.053(3) 0.050(3) 0.041(3) -0.010(2) 0.012(2) -0.004(2)
C6B 0.052(3) 0.052(3) 0.044(3) -0.012(2) 0.010(2) 0.006(2)
C7B 0.090(4) 0.105(5) 0.052(3) -0.044(4) 0.021(3) 0.003(3)
C8B 0.084(4) 0.104(4) 0.055(3) -0.023(3) 0.030(3) -0.022(3)
C9B 0.045(3) 0.085(4) 0.039(3) -0.001(3) 0.008(2) 0.004(2)
C10B 0.043(3) 0.066(3) 0.038(3) -0.006(2) 0.007(2) 0.004(2)
C11B 0.043(3) 0.079(3) 0.039(3) 0.009(2) 0.007(2) 0.012(2)
C12B 0.049(3) 0.066(3) 0.043(3) 0.008(2) 0.015(2) 0.010(2)
C13B 0.041(3) 0.041(2) 0.040(2) -0.010(2) 0.008(2) 0.000(2)
C14B 0.037(3) 0.070(3) 0.046(3) 0.004(2) 0.001(2) 0.012(2)
C15B 0.037(3) 0.084(4) 0.047(3) 0.011(2) 0.006(2) 0.012(3)
C16B 0.049(3) 0.038(2) 0.036(2) -0.010(2) 0.008(2) -0.0006(19)
C17B 0.054(3) 0.077(4) 0.045(3) -0.012(3) 0.009(2) -0.004(2)
C18B 0.059(3) 0.096(4) 0.052(3) -0.017(3) 0.016(3) -0.009(3)
C19B 0.086(4) 0.085(4) 0.044(3) -0.020(3) 0.017(3) 0.005(3)
C20B 0.094(4) 0.081(4) 0.042(3) 0.006(3) 0.001(3) 0.009(3)
C21B 0.063(3) 0.070(3) 0.046(3) 0.006(3) 0.006(3) 0.008(2)
Br1 0.0635(3) 0.0564(3) 0.0828(4) 0.0129(3) 0.0236(3) 0.0051(3)
Br2 0.0712(4) 0.0599(3) 0.0589(3) 0.0108(3) 0.0173(3) -0.0009(2)
OW 0.065(2) 0.066(2) 0.071(3) -0.004(2) 0.006(2) 0.002(2)

loop_
_atom_type_symbol
_atom_type_description
_atom_type_scat_dispersion_real
_atom_type_scat_dispersion_imag
_atom_type_scat_source
C C 0.0033 0.0016 'International Tables Vol C Tables 4.2.6.8 and 6.1.1.4'
H H 0.0000 0.0000 'International Tables Vol C Tables 4.2.6.8 and 6.1.1.4'
N N 0.0061 0.0033 'International Tables Vol C Tables 4.2.6.8 and 6.1.1.4'
O O 0.0106 0.0060 'International Tables Vol C Tables 4.2.6.8 and 6.1.1.4'
Br Br -0.2901 2.4595 'International Tables Vol C Tables 4.2.6.8 and 6.1.1.4'

loop_
_geom_angle_atom_site_label_1
_geom_angle_atom_site_label_2
_geom_angle_atom_site_label_3
_geom_angle
_geom_angle_publ_flag
C2A N1A C6A 117.7(4) yes
C2A N1A C1A 121.6(4) yes
C6A N1A C1A 120.7(4) yes
C4A N2A C7A 122.4(4) yes
C4A N2A C8A 121.2(4) yes
C7A N2A C8A 116.4(3) yes
N1A C1A C9A 113.1(3) ?
N1A C1A H1A 109.0 ?
C9A C1A H1A 109.0 ?
N1A C1A H1B 109.0 ?
C9A C1A H1B 109.0 ?
H1A C1A H1B 107.8 ?
C3A C2A N1A 122.7(4) ?
C3A C2A H2A 118.6 ?
N1A C2A H2A 118.6 ?
C2A C3A C4A 120.8(4) ?
C2A C3A H3A 119.6 ?
C4A C3A H3A 119.6 ?
N2A C4A C5A 123.2(4) ?
N2A C4A C3A 122.3(4) ?
C5A C4A C3A 114.6(4) ?
C6A C5A C4A 121.7(4) ?
C6A C5A H5A 119.1 ?
C4A C5A H5A 119.1 ?
C5A C6A N1A 122.3(4) ?
C5A C6A H6A 118.8 ?
N1A C6A H6A 118.8 ?
N2A C7A H7A 109.5 ?
N2A C7A H7B 109.5 ?
H7A C7A H7B 109.5 ?
N2A C7A H7C 109.5 ?
H7A C7A H7C 109.5 ?
H7B C7A H7C 109.5 ?
N2A C8A H8A 109.5 ?
N2A C8A H8B 109.5 ?
H8A C8A H8B 109.5 ?
N2A C8A H8C 109.5 ?
H8A C8A H8C 109.5 ?
H8B C8A H8C 109.5 ?
O1A C9A C10A 121.9(4) ?
O1A C9A C1A 120.0(4) ?
C10A C9A C1A 118.1(4) ?
C11A C10A C15A 118.0(4) ?
C11A C10A C9A 122.7(4) ?
C15A C10A C9A 119.3(4) ?
C12A C11A C10A 121.0(4) ?
C12A C11A H11A 119.5 ?
C10A C11A H11A 119.5 ?
C11A C12A C13A 121.6(4) ?
C11A C12A H12A 119.2 ?
C13A C12A H12A 119.2 ?
C12A C13A C14A 117.1(4) ?
C12A C13A C16A 121.2(4) ?
C14A C13A C16A 121.7(4) ?
C15A C14A C13A 121.3(4) ?
C15A C14A H14A 119.4 ?
C13A C14A H14A 119.4 ?
C14A C15A C10A 121.1(4) ?
C14A C15A H15A 119.5 ?
C10A C15A H15A 119.5 ?
C21A C16A C17A 116.9(4) ?
C21A C16A C13A 121.5(4) ?
C17A C16A C13A 121.5(4) ?
C18A C17A C16A 121.9(4) ?
C18A C17A H17A 119.1 ?
C16A C17A H17A 119.1 ?
C19A C18A C17A 120.1(4) ?
C19A C18A H18A 119.9 ?
C17A C18A H18A 119.9 ?
C18A C19A C20A 119.5(5) ?
C18A C19A H19A 120.2 ?
C20A C19A H19A 120.2 ?
C19A C20A C21A 120.3(5) ?
C19A C20A H20A 119.9 ?
C21A C20A H20A 119.9 ?
C16A C21A C20A 121.3(4) ?
C16A C21A H21A 119.3 ?
C20A C21A H21A 119.3 ?
C6B N1B C2B 118.3(3) yes
C6B N1B C1B 120.6(4) yes
C2B N1B C1B 121.0(4) yes
C4B N2B C7B 122.2(4) yes
C4B N2B C8B 122.0(4) yes
C7B N2B C8B 115.7(4) yes
N1B C1B C9B 111.3(3) ?
N1B C1B H1C 109.4 ?
C9B C1B H1C 109.4 ?
N1B C1B H1D 109.4 ?
C9B C1B H1D 109.4 ?
H1C C1B H1D 108.0 ?
C3B C2B N1B 122.4(4) ?
C3B C2B H2B 118.8 ?
N1B C2B H2B 118.8 ?
C2B C3B C4B 120.7(4) ?
C2B C3B H3B 119.6 ?
C4B C3B H3B 119.6 ?
N2B C4B C5B 122.4(4) ?
N2B C4B C3B 122.1(4) ?
C5B C4B C3B 115.5(4) ?
C6B C5B C4B 121.0(4) ?
C6B C5B H5B 119.5 ?
C4B C5B H5B 119.5 ?
N1B C6B C5B 122.0(4) ?
N1B C6B H6B 119.0 ?
C5B C6B H6B 119.0 ?
N2B C7B H7D 109.5 ?
N2B C7B H7E 109.5 ?
H7D C7B H7E 109.5 ?
N2B C7B H7F 109.5 ?
H7D C7B H7F 109.5 ?
H7E C7B H7F 109.5 ?
N2B C8B H8D 109.5 ?
N2B C8B H8E 109.5 ?
H8D C8B H8E 109.5 ?
N2B C8B H8F 109.5 ?
H8D C8B H8F 109.5 ?
H8E C8B H8F 109.5 ?
O1B C9B C10B 122.6(4) ?
O1B C9B C1B 119.5(4) ?
C10B C9B C1B 117.9(4) ?
C15B C10B C11B 118.0(4) ?
C15B C10B C9B 119.1(4) ?
C11B C10B C9B 122.9(4) ?
C12B C11B C10B 120.9(4) ?
C12B C11B H11B 119.5 ?
C10B C11B H11B 119.5 ?
C11B C12B C13B 121.8(4) ?
C11B C12B H12B 119.1 ?
C13B C12B H12B 119.1 ?
C12B C13B C14B 116.4(4) ?
C12B C13B C16B 122.3(4) ?
C14B C13B C16B 121.2(4) ?
C15B C14B C13B 121.9(4) ?
C15B C14B H14B 119.0 ?
C13B C14B H14B 119.0 ?
C14B C15B C10B 120.8(4) ?
C14B C15B H15B 119.6 ?
C10B C15B H15B 119.6 ?
C21B C16B C17B 117.0(4) ?
C21B C16B C13B 121.9(4) ?
C17B C16B C13B 121.0(4) ?
C18B C17B C16B 120.9(5) ?
C18B C17B H17B 119.5 ?
C16B C17B H17B 119.5 ?
C19B C18B C17B 120.3(5) ?
C19B C18B H18B 119.8 ?
C17B C18B H18B 119.8 ?
C18B C19B C20B 119.5(5) ?
C18B C19B H19B 120.2 ?
C20B C19B H19B 120.2 ?
C21B C20B C19B 120.6(5) ?
C21B C20B H20B 119.7 ?
C19B C20B H20B 119.7 ?
C20B C21B C16B 121.6(5) ?
C20B C21B H21B 119.2 ?
C16B C21B H21B 119.2 ?
H22 OW H23 110 ?

loop_
_geom_bond_atom_site_label_1
_geom_bond_atom_site_label_2
_geom_bond_distance
_geom_bond_publ_flag
O1A C9A 1.212(5) ?
N1A C2A 1.350(5) ?
N1A C6A 1.358(5) ?
N1A C1A 1.453(5) ?
N2A C4A 1.336(5) yes
N2A C7A 1.458(5) ?
N2A C8A 1.459(5) ?
C1A C9A 1.507(6) ?
C1A H1A 0.9700 ?
C1A H1B 0.9700 ?
C2A C3A 1.347(5) yes
C2A H2A 0.9300 ?
C3A C4A 1.428(6) yes
C3A H3A 0.9300 ?
C4A C5A 1.403(5) ?
C5A C6A 1.345(5) ?
C5A H5A 0.9300 ?
C6A H6A 0.9300 ?
C7A H7A 0.9600 ?
C7A H7B 0.9600 ?
C7A H7C 0.9600 ?
C8A H8A 0.9600 ?
C8A H8B 0.9600 ?
C8A H8C 0.9600 ?
C9A C10A 1.481(6) ?
C10A C11A 1.386(5) ?
C10A C15A 1.392(6) ?
C11A C12A 1.375(5) ?
C11A H11A 0.9300 ?
C12A C13A 1.390(5) ?
C12A H12A 0.9300 ?
C13A C14A 1.403(6) ?
C13A C16A 1.493(6) ?
C14A C15A 1.370(6) ?
C14A H14A 0.9300 ?
C15A H15A 0.9300 ?
C16A C21A 1.380(6) ?
C16A C17A 1.394(6) ?
C17A C18A 1.380(6) ?
C17A H17A 0.9300 ?
C18A C19A 1.362(6) ?
C18A H18A 0.9300 ?
C19A C20A 1.376(6) ?
C19A H19A 0.9300 ?
C20A C21A 1.388(6) ?
C20A H20A 0.9300 ?
C21A H21A 0.9300 ?
O1B C9B 1.204(5) ?
N1B C6B 1.343(5) ?
N1B C2B 1.345(5) ?
N1B C1B 1.453(5) ?
N2B C4B 1.327(5) yes
N2B C7B 1.445(6) ?
N2B C8B 1.455(6) ?
C1B C9B 1.514(6) ?
C1B H1C 0.9700 ?
C1B H1D 0.9700 ?
C2B C3B 1.345(6) yes
C2B H2B 0.9300 ?
C3B C4B 1.405(6) yes
C3B H3B 0.9300 ?
C4B C5B 1.399(6) ?
C5B C6B 1.349(5) ?
C5B H5B 0.9300 ?
C6B H6B 0.9300 ?
C7B H7D 0.9600 ?
C7B H7E 0.9600 ?
C7B H7F 0.9600 ?
C8B H8D 0.9600 ?
C8B H8E 0.9600 ?
C8B H8F 0.9600 ?
C9B C10B 1.477(6) ?
C10B C15B 1.378(6) ?
C10B C11B 1.384(6) ?
C11B C12B 1.371(5) ?
C11B H11B 0.9300 ?
C12B C13B 1.389(6) ?
C12B H12B 0.9300 ?
C13B C14B 1.391(5) ?
C13B C16B 1.484(5) ?
C14B C15B 1.374(6) ?
C14B H14B 0.9300 ?
C15B H15B 0.9300 ?
C16B C21B 1.391(6) ?
C16B C17B 1.393(6) ?
C17B C18B 1.381(6) ?
C17B H17B 0.9300 ?
C18B C19B 1.367(7) ?
C18B H18B 0.9300 ?
C19B C20B 1.371(7) ?
C19B H19B 0.9300 ?
C20B C21B 1.362(6) ?
C20B H20B 0.9300 ?
C21B H21B 0.9300 ?
OW H22 0.86 ?
OW H23 0.87 ?

loop_
_geom_hbond_atom_site_label_D
_geom_hbond_atom_site_label_H
_geom_hbond_atom_site_label_A
_geom_hbond_site_symmetry_A
_geom_hbond_distance_DH
_geom_hbond_distance_HA
_geom_hbond_distance_DA
_geom_hbond_angle_DHA
_geom_hbond_publ_flag
C1A H1A Br2 1 0.97 2.76 3.713(5) 170 yes
C2A H2A Br2 1 0.93 2.98 3.839(4) 154 no
OW H22 Br1 1 0.86 2.47 3.314(4) 170 yes
OW H23 Br2 1 0.87 2.45 3.311(4) 169 yes
C1A H1B Br2 4 0.97 2.74 3.581(5) 146 yes
C7A H7B O1B 5_566 0.96 2.76 3.650(6) 155 no
C14A H14A OW 1_565 0.93 2.61 3.530(6) 173 yes
C21A H21A OW 1_565 0.93 2.62 3.500(6) 157 yes
C1B H1D Br1 6_566 0.97 2.92 3.840(5) 158 yes
C8B H8D Br2 6_566 0.96 2.80 3.680(5) 153 yes
C12B H12B Br1 4_545 0.93 2.99 3.874(5) 159 no
C14B H14B OW 2 0.93 2.38 3.270(6) 160 yes
C21B H21B OW 2 0.93 2.85 3.774(6) 174 no

loop_
_geom_torsion_atom_site_label_1
_geom_torsion_atom_site_label_2
_geom_torsion_atom_site_label_3
_geom_torsion_atom_site_label_4
_geom_torsion
C2A N1A C1A C9A 114.8(4)
C6A N1A C1A C9A -65.8(5)
C6A N1A C2A C3A 3.0(6)
C1A N1A C2A C3A -177.5(4)
N1A C2A C3A C4A 0.2(7)
C7A N2A C4A C5A -177.4(4)
C8A N2A C4A C5A 0.0(6)
C7A N2A C4A C3A 1.9(6)
C8A N2A C4A C3A 179.3(4)
C2A C3A C4A N2A 177.5(4)
C2A C3A C4A C5A -3.2(6)
N2A C4A C5A C6A -177.6(4)
C3A C4A C5A C6A 3.0(6)
C4A C5A C6A N1A 0.1(7)
C2A N1A C6A C5A -3.2(6)
C1A N1A C6A C5A 177.4(4)
N1A C1A C9A O1A 4.5(6)
N1A C1A C9A C10A -177.3(3)
O1A C9A C10A C11A -158.7(4)
C1A C9A C10A C11A 23.1(6)
O1A C9A C10A C15A 19.7(7)
C1A C9A C10A C15A -158.5(4)
C15A C10A C11A C12A 0.4(6)
C9A C10A C11A C12A 178.7(4)
C10A C11A C12A C13A 0.4(7)
C11A C12A C13A C14A 0.2(6)
C11A C12A C13A C16A -179.6(4)
C12A C13A C14A C15A -1.6(6)
C16A C13A C14A C15A 178.2(4)
C13A C14A C15A C10A 2.4(7)
C11A C10A C15A C14A -1.8(6)
C9A C10A C15A C14A 179.8(4)
C12A C13A C16A C21A 162.8(4)
C14A C13A C16A C21A -16.9(6)
C12A C13A C16A C17A -15.1(6)
C14A C13A C16A C17A 165.1(4)
C21A C16A C17A C18A -0.1(6)
C13A C16A C17A C18A 178.0(4)
C16A C17A C18A C19A 0.2(7)
C17A C18A C19A C20A 0.3(8)
C18A C19A C20A C21A -1.0(8)
C17A C16A C21A C20A -0.6(7)
C13A C16A C21A C20A -178.7(4)
C19A C20A C21A C16A 1.1(8)
C6B N1B C1B C9B -90.6(5)
C2B N1B C1B C9B 86.2(5)
C6B N1B C2B C3B -1.7(7)
C1B N1B C2B C3B -178.5(4)
N1B C2B C3B C4B 0.6(7)
C7B N2B C4B C5B -178.4(4)
C8B N2B C4B C5B -1.1(7)
C7B N2B C4B C3B 1.2(7)
C8B N2B C4B C3B 178.4(4)
C2B C3B C4B N2B -178.8(4)
C2B C3B C4B C5B 0.8(7)
N2B C4B C5B C6B 178.5(4)
C3B C4B C5B C6B -1.1(6)
C2B N1B C6B C5B 1.3(6)
C1B N1B C6B C5B 178.2(4)
C4B C5B C6B N1B 0.1(7)
N1B C1B C9B O1B 2.2(7)
N1B C1B C9B C10B -178.5(4)
O1B C9B C10B C15B 5.6(8)
C1B C9B C10B C15B -173.8(4)
O1B C9B C10B C11B -175.0(5)
C1B C9B C10B C11B 5.7(7)
C15B C10B C11B C12B -0.6(7)
C9B C10B C11B C12B 180.0(4)
C10B C11B C12B C13B 0.0(7)
C11B C12B C13B C14B 0.6(6)
C11B C12B C13B C16B 179.6(4)
C12B C13B C14B C15B -0.6(7)
C16B C13B C14B C15B -179.6(4)
C13B C14B C15B C10B 0.0(7)
C11B C10B C15B C14B 0.5(7)
C9B C10B C15B C14B -180.0(4)
C12B C13B C16B C21B 178.6(4)
C14B C13B C16B C21B -2.4(6)
C12B C13B C16B C17B -0.8(6)
C14B C13B C16B C17B 178.2(4)
C21B C16B C17B C18B 0.3(7)
C13B C16B C17B C18B 179.7(4)
C16B C17B C18B C19B 0.7(8)
C17B C18B C19B C20B -0.9(8)
C18B C19B C20B C21B 0.2(8)
C19B C20B C21B C16B 0.8(8)
C17B C16B C21B C20B -1.0(7)
C13B C16B C21B C20B 179.5(4)

loop_
_cod_related_entry_id
_cod_related_entry_database
_cod_related_entry_code
1 ChemSpider 30654794
